data_4133107
loop_
_publ_author_name
'Yonezawa, Hirotaka'
'Tashiro, Shohei'
'Shiraogawa, Takafumi'
'Ehara, Masahiro'
'Shimada, Rintaro'
'Ozawa, Takeaki'
'Shionoya, Mitsuhiko'

_publ_section_title
;
 Preferential Photoreaction in a Porous Crystal, Metal-Macrocycle
 Framework: Pd<sup>II</sup>-Mediated Olefin Migration over [2+2]
 Cycloaddition.
;
_journal_issue 48
_journal_name_full 'Journal of the American Chemical Society'
_journal_page_first 16610
_journal_page_last 16614
_journal_paper_doi 10.1021/jacs.8b08534
_journal_volume 140
_journal_year 2018
_chemical_formula_moiety 'C99.45 H115.73 Cl12 N17.30 O5.48 Pd6'
_chemical_formula_sum 'C99.45 H115.73 Cl12 N17.3 O5.48 Pd6'
_chemical_formula_weight 2704.90
_space_group_crystal_system monoclinic
_space_group_IT_number 14
_space_group_name_Hall '-P 2ybc'
_space_group_name_H-M_alt 'P 1 21/c 1'
_atom_sites_solution_hydrogens geom
_audit_creation_method SHELXL-2017/1
_cell_angle_alpha 90
_cell_angle_beta 90.8330(10)
_cell_angle_gamma 90
_cell_formula_units_Z 4
_cell_length_a 19.5737(3)
_cell_length_b 51.8182(7)
_cell_length_c 14.26470(17)
_cell_measurement_reflns_used 70552
_cell_measurement_temperature 93(2)
_cell_measurement_theta_max 28.34
_cell_measurement_theta_min 1.88
_cell_volume 14466.8(3)
_computing_cell_refinement 'CrysAlisPro 1.171.39.20a (Rigaku OD, 2015)'
_computing_data_collection 'CrysAlisPro 1.171.39.20a (Rigaku OD, 2015)'
_computing_data_reduction 'CrysAlisPro 1.171.39.20a (Rigaku OD, 2015)'
_computing_molecular_graphics 'CrystalStructure 4.2.2'
_computing_publication_material 'CrystalStructure 4.2.2 (Rigaku, 2016)'
_computing_structure_refinement 'SHELXL Version 2017/1 (Sheldrick, 2008)'
_computing_structure_solution 'SHELXS Version 2013/1 (Sheldrick, 2008)'
_diffrn_ambient_temperature 93(2)
_diffrn_detector_area_resol_mean 5.811
_diffrn_measured_fraction_theta_full 0.999
_diffrn_measured_fraction_theta_max 0.993
_diffrn_measurement_device_type 'Rigaku XtaLAB P200'
_diffrn_measurement_method \w
_diffrn_radiation_type MoK\a
_diffrn_radiation_wavelength 0.71073
_diffrn_reflns_av_R_equivalents 0.0581
_diffrn_reflns_av_unetI/netI 0.0442
_diffrn_reflns_Laue_measured_fraction_full 0.999
_diffrn_reflns_Laue_measured_fraction_max 0.993
_diffrn_reflns_limit_h_max 24
_diffrn_reflns_limit_h_min -25
_diffrn_reflns_limit_k_max 67
_diffrn_reflns_limit_k_min -67
_diffrn_reflns_limit_l_max 18
_diffrn_reflns_limit_l_min -18
_diffrn_reflns_number 234249
_diffrn_reflns_point_group_measured_fraction_full 0.999
_diffrn_reflns_point_group_measured_fraction_max 0.993
_diffrn_reflns_theta_full 25.242
_diffrn_reflns_theta_max 27.499
_diffrn_reflns_theta_min 2.538
_exptl_absorpt_coefficient_mu 0.996
_exptl_absorpt_correction_T_max 1.000
_exptl_absorpt_correction_T_min 0.677
_exptl_absorpt_correction_type multi-scan
_exptl_absorpt_process_details
;
CrysAlisPro 1.171.39.20a (Rigaku Oxford Diffraction, 2015)
Empirical absorption correction using spherical harmonics,
 implemented in SCALE3 ABSPACK scaling algorithm.
;
_exptl_crystal_colour yellow
_exptl_crystal_density_diffrn 1.242
_exptl_crystal_description platelet
_exptl_crystal_F_000 5429
_exptl_crystal_size_max 0.38
_exptl_crystal_size_mid 0.22
_exptl_crystal_size_min 0.10
_refine_diff_density_max 2.725
_refine_diff_density_min -2.887
_refine_diff_density_rms 0.171
_refine_ls_extinction_method none
_refine_ls_goodness_of_fit_ref 1.172
_refine_ls_hydrogen_treatment constr
_refine_ls_matrix_type full
_refine_ls_number_parameters 1191
_refine_ls_number_reflns 33019
_refine_ls_number_restraints 223
_refine_ls_restrained_S_all 1.173
_refine_ls_R_factor_all 0.1289
_refine_ls_R_factor_gt 0.1085
_refine_ls_shift/su_max 0.001
_refine_ls_shift/su_mean 0.000
_refine_ls_structure_factor_coef Fsqd
_refine_ls_weighting_details 'w=1/[\s^2^(Fo^2^)+(0.0497P)^2^+226.0769P] where P=(Fo^2^+2Fc^2^)/3'
_refine_ls_weighting_scheme calc
_refine_ls_wR_factor_gt 0.2420
_refine_ls_wR_factor_ref 0.2511
_reflns_Friedel_coverage 0.000
_reflns_number_gt 25844
_reflns_number_total 33019
_reflns_threshold_expression 'I > 2\s(I)'
_cod_data_source_file ja8b08534_si_002.cif
_cod_data_source_block 3@MMF
_cod_original_sg_symbol_H-M 'P 21/c'
_cod_original_formula_sum 'C99.45 H115.73 Cl12 N17.30 O5.48 Pd6'
_cod_database_code 4133107
_shelx_shelxl_version_number 2017/1
_shelx_space_group_comment
;
The symmetry employed for this shelxl refinement is uniquely defined
by the following loop, which should always be used as a source of
symmetry information in preference to the above space-group names.
They are only intended as comments.
;

loop_
_space_group_symop_operation_xyz
'x, y, z'
'-x, y+1/2, -z+1/2'
'-x, -y, -z'
'x, -y-1/2, z-1/2'

loop_
_atom_site_label
_atom_site_type_symbol
_atom_site_fract_x
_atom_site_fract_y
_atom_site_fract_z
_atom_site_U_iso_or_equiv
_atom_site_adp_type
_atom_site_occupancy
_atom_site_site_symmetry_order
_atom_site_calc_flag
_atom_site_refinement_flags_posn
_atom_site_refinement_flags_adp
_atom_site_refinement_flags_occupancy
_atom_site_disorder_assembly
_atom_site_disorder_group
Pd1 Pd -0.02954(3) 0.51415(2) 0.17231(5) 0.03237(16) Uani 1 1 d . . . . .
Pd2 Pd 0.41925(3) 0.51251(2) -0.01265(4) 0.02584(14) Uani 1 1 d . . . . .
Pd3 Pd 0.28789(3) 0.47914(2) 0.59707(4) 0.03409(17) Uani 1 1 d . . . . .
Pd4 Pd 0.43212(4) 0.42314(2) 0.28193(4) 0.03498(17) Uani 1 1 d . . . . .
Pd5 Pd 0.33342(10) 0.25397(3) 0.22268(12) 0.1170(6) Uani 1 1 d . . . . .
Pd6 Pd 0.19253(5) 0.33769(2) -0.24108(7) 0.0565(2) Uani 1 1 d . . . . .
Cl1 Cl -0.12212(11) 0.49749(5) 0.25010(15) 0.0383(5) Uani 1 1 d . . . . .
Cl2 Cl -0.00018(13) 0.47439(5) 0.11331(16) 0.0422(5) Uani 1 1 d . . . . .
Cl3 Cl 0.42375(10) 0.50855(4) -0.17348(12) 0.0321(5) Uani 1 1 d . . . . .
Cl4 Cl 0.41979(10) 0.46846(4) 0.01213(13) 0.0299(4) Uani 1 1 d . . . . .
Cl5 Cl 0.37317(12) 0.45020(5) 0.62881(17) 0.0450(6) Uani 1 1 d . . . . .
Cl6 Cl 0.20969(13) 0.44723(6) 0.56381(16) 0.0478(6) Uani 1 1 d . . . . .
Cl7 Cl 0.52669(12) 0.41451(5) 0.19416(15) 0.0408(5) Uani 1 1 d . . . . .
Cl8 Cl 0.49307(13) 0.42400(6) 0.42085(15) 0.0481(6) Uani 1 1 d . . . . .
Cl9 Cl 0.4519(4) 0.25873(15) 0.2225(5) 0.167(3) Uani 1 1 d . . . . .
Cl10 Cl 0.3375(4) 0.21464(9) 0.1475(5) 0.170(3) Uani 1 1 d . . . . .
Cl11 Cl 0.1540(2) 0.29753(6) -0.1997(3) 0.0833(11) Uani 1 1 d . . . . .
Cl12 Cl 0.08378(18) 0.35057(7) -0.2791(3) 0.0785(10) Uani 1 1 d . . . . .
O1W O 0.4214(9) 0.2911(3) 0.4523(12) 0.154(6) Uiso 1 1 d . . . . .
O2 O -0.1593(7) 0.6231(3) 0.4746(10) 0.126(5) Uiso 1 1 d . . . . .
O3 O 0.4880(13) 0.3410(5) 0.0428(18) 0.242(11) Uiso 1 1 d . . . . .
O5 O 0.0161(17) 0.3136(6) -0.040(2) 0.299(14) Uiso 1 1 d . . . . .
O6 O 0.051(2) 0.6193(7) 0.464(3) 0.352(18) Uiso 1 1 d . . . . .
N1 N -0.0484(4) 0.55092(16) 0.2195(6) 0.0376(18) Uani 1 1 d . . . . .
H1 H -0.097047 0.554698 0.202312 0.045 Uiso 1 1 calc R U . . .
N1S N 0.1679(4) 0.44762(16) -0.0917(6) 0.045(2) Uiso 1 1 d D . . . .
N2 N 0.0494(4) 0.53082(15) 0.1024(5) 0.0338(16) Uani 1 1 d . . . . .
H2 H 0.047970 0.524712 0.035918 0.041 Uiso 1 1 calc R U . . .
N2S N 0.1040(10) 0.3601(3) 0.1185(14) 0.119(7) Uiso 0.88(2) 1 d D . P . .
N3 N 0.4127(3) 0.55194(14) -0.0236(4) 0.0281(15) Uani 1 1 d . . . . .
H3 H 0.448003 0.556972 -0.070243 0.034 Uiso 1 1 calc R U . . .
N3S N 0.2625(12) 0.5957(5) 0.3301(17) 0.138(10) Uiso 0.82(3) 1 d D . P . .
N4 N 0.4280(3) 0.51940(15) 0.1277(4) 0.0277(15) Uani 1 1 d . . . . .
H4 H 0.465947 0.508318 0.152641 0.033 Uiso 1 1 calc R U . . .
N5 N 0.3480(4) 0.50970(16) 0.6329(4) 0.0334(15) Uani 1 1 d . U . . .
H5 H 0.362331 0.506416 0.699461 0.040 Uiso 1 1 calc R U . . .
N6 N 0.2180(4) 0.50679(16) 0.5654(5) 0.0355(16) Uani 1 1 d . U . . .
H6 H 0.173512 0.501853 0.593925 0.043 Uiso 1 1 calc R U . . .
N7 N 0.3720(4) 0.42403(14) 0.1626(5) 0.0325(16) Uani 1 1 d D . . . .
H7 H 0.395047 0.435379 0.115950 0.039 Uiso 1 1 calc R U . . .
N8 N 0.3418(4) 0.42972(17) 0.3506(5) 0.0421(19) Uani 1 1 d D . . . .
H8 H 0.350062 0.444739 0.393309 0.051 Uiso 1 1 calc R U . . .
N9 N 0.3239(8) 0.2876(2) 0.2901(10) 0.105(5) Uani 1 1 d D . . . .
H9 H 0.359242 0.288584 0.341329 0.127 Uiso 1 1 calc R U . . .
N10 N 0.2324(9) 0.2516(2) 0.2261(10) 0.109(6) Uani 1 1 d D . . . .
H10 H 0.221326 0.234322 0.253398 0.131 Uiso 1 1 calc R U . . .
N11 N 0.2922(5) 0.32894(17) -0.2110(6) 0.063(3) Uani 1 1 d D . . . .
H11 H 0.300353 0.310986 -0.234044 0.075 Uiso 1 1 calc R U . . .
N12 N 0.2317(4) 0.37088(15) -0.2915(6) 0.045(2) Uani 1 1 d D . . . .
H12 H 0.209122 0.373532 -0.354172 0.054 Uiso 1 1 calc R U . . .
N6S N -0.053(4) 0.3086(14) 0.493(4) 0.40(4) Uiso 0.75(3) 1 d D . P . .
N7S N 0.534(3) 0.3289(10) 0.456(3) 0.33(3) Uiso 0.83(4) 1 d D . P . .
C1 C -0.0072(5) 0.5688(2) 0.1647(8) 0.046(2) Uani 1 1 d . . . . .
C1S C 0.2144(5) 0.45709(18) -0.1209(6) 0.038(2) Uiso 1 1 d D . . . .
C1T C 0.2765(4) 0.46947(18) -0.1581(6) 0.037(2) Uiso 1 1 d D . . . .
H1A H 0.308183 0.473443 -0.106241 0.045 Uiso 1 1 calc R U . . .
H1B H 0.263890 0.485463 -0.190710 0.045 Uiso 1 1 calc R U . . .
H1C H 0.298690 0.457715 -0.202099 0.045 Uiso 1 1 calc R U . . .
C2 C -0.0154(6) 0.5953(2) 0.1706(10) 0.065(3) Uani 1 1 d . . . . .
H2A H -0.045555 0.602484 0.215179 0.078 Uiso 1 1 calc R U . . .
C2S C 0.0923(9) 0.3814(3) 0.1184(12) 0.080(5) Uiso 0.88(2) 1 d D . P . .
C2T C 0.0788(9) 0.4092(3) 0.1062(12) 0.082(5) Uiso 0.88(2) 1 d D . P . .
H2B H 0.100478 0.418857 0.157737 0.099 Uiso 0.88(2) 1 calc R U P . .
H2C H 0.029374 0.412299 0.106303 0.099 Uiso 0.88(2) 1 calc R U P . .
H2D H 0.097511 0.415020 0.046433 0.099 Uiso 0.88(2) 1 calc R U P . .
C3 C 0.0204(8) 0.6113(3) 0.1115(13) 0.086(5) Uani 1 1 d . . . . .
H3A H 0.015158 0.629457 0.115977 0.103 Uiso 1 1 calc R U . . .
C3S C 0.3078(14) 0.6029(6) 0.370(2) 0.135(11) Uiso 0.82(3) 1 d D . P . .
C3T C 0.3677(15) 0.6127(7) 0.427(2) 0.185(16) Uiso 0.82(3) 1 d D . P . .
H3B H 0.399752 0.598536 0.439224 0.222 Uiso 0.82(3) 1 calc R U P . .
H3C H 0.351678 0.619686 0.486561 0.222 Uiso 0.82(3) 1 calc R U P . .
H3D H 0.390858 0.626358 0.391902 0.222 Uiso 0.82(3) 1 calc R U P . .
C4 C 0.0638(7) 0.6010(3) 0.0461(12) 0.081(5) Uani 1 1 d . . . . .
H4A H 0.086848 0.612201 0.004338 0.097 Uiso 1 1 calc R U . . .
C5 C 0.0739(5) 0.5750(3) 0.0407(10) 0.061(3) Uani 1 1 d . . . . .
H5A H 0.104751 0.567847 -0.003180 0.073 Uiso 1 1 calc R U . . .
C6 C 0.0365(5) 0.5587(2) 0.1034(7) 0.044(2) Uani 1 1 d . . . . .
C7 C 0.1174(4) 0.5229(2) 0.1465(7) 0.040(2) Uani 1 1 d . . . . .
H7A H 0.119372 0.529284 0.211966 0.048 Uiso 1 1 calc R U . . .
H7B H 0.119905 0.503858 0.148473 0.048 Uiso 1 1 calc R U . . .
C8 C 0.1778(5) 0.5330(2) 0.0954(6) 0.039(2) Uani 1 1 d . . . . .
C9 C 0.2140(4) 0.5542(2) 0.1287(6) 0.038(2) Uani 1 1 d . . . . .
H9A H 0.201391 0.561957 0.186249 0.046 Uiso 1 1 calc R U . . .
C10 C 0.2687(4) 0.56427(19) 0.0787(6) 0.0343(19) Uani 1 1 d . . . . .
H10A H 0.292936 0.578811 0.102444 0.041 Uiso 1 1 calc R U . . .
C11 C 0.2878(4) 0.5532(2) -0.0053(6) 0.034(2) Uani 1 1 d . . . . .
C12 C 0.2501(4) 0.53221(19) -0.0403(6) 0.035(2) Uani 1 1 d . . . . .
H12A H 0.261826 0.524540 -0.098347 0.042 Uiso 1 1 calc R U . . .
C13 C 0.1959(4) 0.52275(19) 0.0102(6) 0.0345(19) Uani 1 1 d . . . . .
H13 H 0.170319 0.508693 -0.014598 0.041 Uiso 1 1 calc R U . . .
C14 C 0.3473(4) 0.5630(2) -0.0599(6) 0.036(2) Uani 1 1 d . . . . .
H14A H 0.341150 0.558242 -0.126761 0.043 Uiso 1 1 calc R U . . .
H14B H 0.349098 0.582026 -0.055684 0.043 Uiso 1 1 calc R U . . .
C15 C 0.4365(4) 0.56288(18) 0.0665(6) 0.0291(18) Uani 1 1 d . . . . .
C16 C 0.4508(4) 0.5886(2) 0.0765(7) 0.042(2) Uani 1 1 d . . . . .
H16 H 0.441140 0.600153 0.026383 0.050 Uiso 1 1 calc R U . . .
C17 C 0.4798(5) 0.5979(2) 0.1611(7) 0.047(2) Uani 1 1 d . . . . .
H17 H 0.488620 0.615833 0.169449 0.056 Uiso 1 1 calc R U . . .
C18 C 0.4952(5) 0.5803(2) 0.2317(6) 0.044(2) Uani 1 1 d . . . . .
H18 H 0.516642 0.586257 0.287854 0.053 Uiso 1 1 calc R U . . .
C19 C 0.4802(4) 0.5548(2) 0.2227(6) 0.035(2) Uani 1 1 d . . . . .
H19 H 0.491043 0.543061 0.271879 0.042 Uiso 1 1 calc R U . . .
C20 C 0.4487(4) 0.54606(18) 0.1399(5) 0.0311(19) Uani 1 1 d . . . . .
C21 C 0.3634(4) 0.51162(19) 0.1777(5) 0.0302(18) Uani 1 1 d . . . . .
H21A H 0.326023 0.523530 0.159322 0.036 Uiso 1 1 calc R U . . .
H21B H 0.350081 0.494009 0.157721 0.036 Uiso 1 1 calc R U . . .
C22 C 0.3726(4) 0.51213(18) 0.2829(5) 0.0284(17) Uani 1 1 d . . . . .
C23 C 0.3587(4) 0.53518(19) 0.3343(5) 0.0317(19) Uani 1 1 d . . . . .
H23 H 0.340262 0.550078 0.304497 0.038 Uiso 1 1 calc R U . . .
C24 C 0.3734(4) 0.53479(19) 0.4309(6) 0.035(2) Uani 1 1 d . . . . .
H24 H 0.364556 0.549803 0.466976 0.042 Uiso 1 1 calc R U . . .
C25 C 0.4006(4) 0.5131(2) 0.4756(5) 0.032(2) Uani 1 1 d . . . . .
C26 C 0.4146(4) 0.4915(2) 0.4244(6) 0.035(2) Uani 1 1 d . . . . .
H26 H 0.432945 0.476661 0.454477 0.042 Uiso 1 1 calc R U . . .
C27 C 0.4020(4) 0.49136(19) 0.3281(5) 0.0319(19) Uani 1 1 d . . . . .
H27 H 0.414015 0.476545 0.292700 0.038 Uiso 1 1 calc R U . . .
C28 C 0.4141(4) 0.5131(2) 0.5805(6) 0.041(2) Uani 1 1 d . . . . .
H28A H 0.445994 0.498961 0.597026 0.049 Uiso 1 1 calc R U . . .
H28B H 0.435827 0.529649 0.599172 0.049 Uiso 1 1 calc R U . . .
C29 C 0.3064(4) 0.5334(2) 0.6362(5) 0.0346(16) Uani 1 1 d . U . . .
C30 C 0.3322(5) 0.5561(2) 0.6738(6) 0.0440(19) Uani 1 1 d . U . . .
H30 H 0.378455 0.557198 0.694451 0.053 Uiso 1 1 calc R U . . .
C31 C 0.2906(6) 0.5765(2) 0.6804(7) 0.054(2) Uani 1 1 d . U . . .
H31 H 0.307896 0.592157 0.705708 0.065 Uiso 1 1 calc R U . . .
C32 C 0.2221(6) 0.5753(3) 0.6508(8) 0.062(2) Uani 1 1 d . U . . .
H32 H 0.193341 0.589990 0.655013 0.074 Uiso 1 1 calc R U . . .
C33 C 0.1971(6) 0.5523(2) 0.6154(7) 0.054(2) Uani 1 1 d . U . . .
H33 H 0.150682 0.550395 0.596047 0.065 Uiso 1 1 calc R U . . .
C34 C 0.2422(4) 0.53244(19) 0.6097(5) 0.0303(15) Uani 1 1 d . U . . .
C35 C 0.2085(5) 0.5078(2) 0.4601(6) 0.045(3) Uani 1 1 d . . . . .
H35A H 0.248341 0.516783 0.433133 0.054 Uiso 1 1 calc R U . . .
H35B H 0.208401 0.489928 0.435687 0.054 Uiso 1 1 calc R U . . .
C36 C 0.1451(4) 0.5210(2) 0.4266(6) 0.043(2) Uani 1 1 d . . . . .
C37 C 0.1432(5) 0.5463(2) 0.3964(7) 0.049(3) Uani 1 1 d . . . . .
H37 H 0.184066 0.556133 0.397053 0.058 Uiso 1 1 calc R U . . .
C38 C 0.0826(5) 0.5576(2) 0.3651(7) 0.051(3) Uani 1 1 d . . . . .
H38 H 0.082726 0.575063 0.345371 0.061 Uiso 1 1 calc R U . . .
C39 C 0.0222(5) 0.5437(2) 0.3623(7) 0.042(2) Uani 1 1 d . . . . .
C40 C 0.0238(5) 0.5181(2) 0.3914(6) 0.043(2) Uani 1 1 d . . . . .
H40 H -0.016812 0.508089 0.389023 0.052 Uiso 1 1 calc R U . . .
C41 C 0.0842(5) 0.5070(2) 0.4240(6) 0.047(3) Uani 1 1 d . . . . .
H41 H 0.083995 0.489634 0.444829 0.056 Uiso 1 1 calc R U . . .
C42 C -0.0428(5) 0.5544(2) 0.3237(7) 0.049(3) Uani 1 1 d . . . . .
H42A H -0.045271 0.573070 0.338740 0.058 Uiso 1 1 calc R U . . .
H42B H -0.081773 0.545763 0.353902 0.058 Uiso 1 1 calc R U . . .
C43 C 0.3071(4) 0.43627(18) 0.1871(6) 0.0325(19) Uani 1 1 d D . . . .
C44 C 0.2625(5) 0.44532(18) 0.1182(6) 0.037(2) Uani 1 1 d . . . . .
H44 H 0.273472 0.443820 0.053789 0.044 Uiso 1 1 calc R U . . .
C45 C 0.2017(5) 0.4566(2) 0.1448(7) 0.045(2) Uani 1 1 d . . . . .
H45 H 0.171097 0.463414 0.098868 0.054 Uiso 1 1 calc R U . . .
C46 C 0.1858(6) 0.4577(2) 0.2389(7) 0.055(3) Uani 1 1 d . . . . .
H46 H 0.143446 0.465037 0.256604 0.067 Uiso 1 1 calc R U . . .
C47 C 0.2293(5) 0.4487(2) 0.3070(6) 0.050(3) Uani 1 1 d . . . . .
H47 H 0.217273 0.449594 0.371207 0.061 Uiso 1 1 calc R U . . .
C48 C 0.2910(5) 0.4381(2) 0.2809(6) 0.042(2) Uani 1 1 d D . . . .
C49 C 0.3185(6) 0.4078(2) 0.4112(7) 0.058(3) Uani 1 1 d D . . . .
H49A H 0.271104 0.411100 0.431441 0.070 Uiso 1 1 calc R U . . .
H49B H 0.348014 0.406829 0.468033 0.070 Uiso 1 1 calc R U . . .
C50 C 0.3211(6) 0.3824(2) 0.3597(7) 0.055(3) Uani 1 1 d D . . . .
C51 C 0.3826(7) 0.3684(3) 0.3618(8) 0.062(3) Uani 1 1 d . . . . .
H51 H 0.420880 0.375122 0.395595 0.074 Uiso 1 1 calc R U . . .
C52 C 0.3882(8) 0.3454(3) 0.3158(9) 0.070(4) Uani 1 1 d . . . . .
H52 H 0.430147 0.336138 0.317171 0.083 Uiso 1 1 calc R U . . .
C53 C 0.3320(8) 0.3357(3) 0.2671(9) 0.070(4) Uani 1 1 d D . . . .
C54 C 0.2696(8) 0.3490(3) 0.2634(9) 0.073(4) Uani 1 1 d . . . . .
H54 H 0.231150 0.342416 0.229944 0.087 Uiso 1 1 calc R U . . .
C55 C 0.2669(7) 0.3723(3) 0.3106(9) 0.067(4) Uani 1 1 d . . . . .
H55 H 0.225272 0.381782 0.308829 0.081 Uiso 1 1 calc R U . . .
C56 C 0.3361(10) 0.3094(2) 0.2202(10) 0.093(5) Uani 1 1 d D . . . .
H56A H 0.381668 0.307223 0.192106 0.112 Uiso 1 1 calc R U . . .
H56B H 0.301396 0.308377 0.169044 0.112 Uiso 1 1 calc R U . . .
C57 C 0.2552(8) 0.2873(2) 0.3323(10) 0.085(5) Uani 1 1 d D . . . .
C58 C 0.2442(10) 0.3039(3) 0.4085(12) 0.118(7) Uani 1 1 d D . . . .
H58 H 0.279023 0.314939 0.432681 0.141 Uiso 1 1 calc R U . . .
C59 C 0.1783(11) 0.3032(3) 0.4467(13) 0.131(9) Uani 1 1 d D . . . .
H59 H 0.167780 0.314077 0.498165 0.158 Uiso 1 1 calc R U . . .
C60 C 0.1291(11) 0.2871(3) 0.4104(15) 0.149(11) Uani 1 1 d D . . . .
H60 H 0.084883 0.286753 0.436872 0.178 Uiso 1 1 calc R U . . .
C61 C 0.1443(12) 0.2709(3) 0.3338(14) 0.158(11) Uani 1 1 d D . . . .
H61 H 0.110063 0.259609 0.309670 0.190 Uiso 1 1 calc R U . . .
C62 C 0.2082(10) 0.2712(2) 0.2934(11) 0.114(8) Uani 1 1 d D . . . .
C63 C 0.1909(10) 0.2540(3) 0.1366(12) 0.121(8) Uani 1 1 d D . . . .
H63A H 0.144106 0.259655 0.152239 0.145 Uiso 1 1 calc R U . . .
H63B H 0.187376 0.236829 0.106617 0.145 Uiso 1 1 calc R U . . .
C64 C 0.2207(10) 0.2730(3) 0.0667(12) 0.098(6) Uani 1 1 d D . . . .
C65 C 0.2732(10) 0.2671(3) 0.0082(12) 0.096(6) Uani 1 1 d . . . . .
H65 H 0.289653 0.249865 0.006378 0.115 Uiso 1 1 calc R U . . .
C66 C 0.3030(9) 0.2855(3) -0.0484(11) 0.088(5) Uani 1 1 d . . . . .
H66 H 0.339248 0.280506 -0.088108 0.105 Uiso 1 1 calc R U . . .
C67 C 0.2816(7) 0.3105(2) -0.0486(10) 0.071(4) Uani 1 1 d D . . . .
C68 C 0.2263(7) 0.3169(3) 0.0067(11) 0.073(4) Uani 1 1 d . . . . .
H68 H 0.209130 0.334000 0.004922 0.088 Uiso 1 1 calc R U . . .
C69 C 0.1955(9) 0.2989(3) 0.0649(12) 0.084(5) Uani 1 1 d . . . . .
H69 H 0.158111 0.303750 0.102795 0.101 Uiso 1 1 calc R U . . .
C70 C 0.3169(7) 0.3299(2) -0.1111(8) 0.062(3) Uani 1 1 d D . . . .
H70A H 0.309124 0.347472 -0.086097 0.074 Uiso 1 1 calc R U . . .
H70B H 0.366660 0.326586 -0.109081 0.074 Uiso 1 1 calc R U . . .
C71 C 0.3281(5) 0.34576(15) -0.2706(5) 0.0299(13) Uani 1 1 d D U . . .
C72 C 0.4000(6) 0.3413(2) -0.2852(7) 0.0478(16) Uani 1 1 d . U . . .
H72 H 0.421915 0.327117 -0.254814 0.057 Uiso 1 1 calc R U . . .
C73 C 0.4393(7) 0.3580(2) -0.3455(7) 0.0536(16) Uani 1 1 d . U . . .
H73 H 0.486232 0.355020 -0.357956 0.064 Uiso 1 1 calc R U . . .
C74 C 0.4043(6) 0.3780(2) -0.3827(7) 0.0523(16) Uani 1 1 d . U . . .
H74 H 0.428555 0.389059 -0.423577 0.063 Uiso 1 1 calc R U . . .
C75 C 0.3405(6) 0.3837(2) -0.3681(7) 0.0478(16) Uani 1 1 d . U . . .
H75 H 0.319790 0.398490 -0.395589 0.057 Uiso 1 1 calc R U . . .
C76 C 0.3036(5) 0.36703(19) -0.3103(6) 0.0428(15) Uani 1 1 d D U . . .
C77 C 0.2198(6) 0.39550(18) -0.2375(6) 0.048(3) Uani 1 1 d D . . . .
H77A H 0.170204 0.397507 -0.226674 0.057 Uiso 1 1 calc R U . . .
H77B H 0.234932 0.410353 -0.275594 0.057 Uiso 1 1 calc R U . . .
C78 C 0.2574(5) 0.39583(17) -0.1443(6) 0.036(2) Uani 1 1 d D . . . .
C79 C 0.3242(5) 0.4047(2) -0.1382(6) 0.041(2) Uani 1 1 d . . . . .
H79 H 0.346213 0.410589 -0.193089 0.049 Uiso 1 1 calc R U . . .
C80 C 0.3596(5) 0.40496(19) -0.0523(6) 0.039(2) Uani 1 1 d . . . . .
H80 H 0.405612 0.410776 -0.048971 0.047 Uiso 1 1 calc R U . . .
C81 C 0.3269(5) 0.39665(17) 0.0284(6) 0.0341(19) Uani 1 1 d D . . . .
C82 C 0.2602(5) 0.38821(19) 0.0224(7) 0.039(2) Uani 1 1 d . . . . .
H82 H 0.237391 0.382989 0.077542 0.047 Uiso 1 1 calc R U . . .
C83 C 0.2261(5) 0.38725(19) -0.0633(7) 0.042(2) Uani 1 1 d . . . . .
H83 H 0.180890 0.380648 -0.066627 0.051 Uiso 1 1 calc R U . . .
C84 C 0.3662(5) 0.39739(17) 0.1204(6) 0.038(2) Uani 1 1 d D . . . .
H84A H 0.343341 0.385903 0.165729 0.045 Uiso 1 1 calc R U . . .
H84B H 0.412693 0.390525 0.110347 0.045 Uiso 1 1 calc R U . . .
C6S C -0.029(3) 0.3025(11) 0.561(3) 0.26(3) Uiso 0.75(3) 1 d D . P . .
C6T C -0.0060(17) 0.2890(6) 0.649(2) 0.146(14) Uiso 0.75(3) 1 d D . P . .
H6A H -0.037348 0.293040 0.700110 0.175 Uiso 0.75(3) 1 calc R U P . .
H6B H 0.040128 0.294871 0.666407 0.175 Uiso 0.75(3) 1 calc R U P . .
H6C H -0.005479 0.270337 0.638515 0.175 Uiso 0.75(3) 1 calc R U P . .
C7S C 0.563(3) 0.3460(11) 0.428(3) 0.30(3) Uiso 0.83(4) 1 d D . P . .
C7T C 0.594(2) 0.3621(9) 0.351(3) 0.26(3) Uiso 0.83(4) 1 d D . P . .
H7C H 0.568900 0.358976 0.291586 0.310 Uiso 0.83(4) 1 calc R U P . .
H7D H 0.641883 0.357287 0.343260 0.310 Uiso 0.83(4) 1 calc R U P . .
H7E H 0.590761 0.380403 0.367044 0.310 Uiso 0.83(4) 1 calc R U P . .
O1G O 0.025(3) 0.5818(16) 0.718(5) 0.56(8) Uiso 0.485(15) 1 d D . P A 1
C85 C 0.192(2) 0.6202(9) 0.858(3) 0.33(3) Uiso 0.485(15) 1 d D U P A 1
C86 C 0.144(3) 0.6345(9) 0.808(4) 0.33(3) Uiso 0.485(15) 1 d D U P A 1
H86 H 0.148647 0.652712 0.804488 0.402 Uiso 0.485(15) 1 calc R U P A 1
C87 C 0.090(3) 0.6220(11) 0.763(4) 0.33(3) Uiso 0.485(15) 1 d D U P A 1
H87 H 0.057476 0.631869 0.727948 0.401 Uiso 0.485(15) 1 calc R U P A 1
C88 C 0.083(3) 0.5954(11) 0.768(3) 0.33(3) Uiso 0.485(15) 1 d D U P A 1
C89 C 0.131(3) 0.5811(9) 0.819(4) 0.33(3) Uiso 0.485(15) 1 d D U P A 1
H89 H 0.127386 0.562814 0.822049 0.398 Uiso 0.485(15) 1 calc R U P A 1
C90 C 0.185(3) 0.5936(9) 0.864(4) 0.33(3) Uiso 0.485(15) 1 d D U P A 1
H90 H 0.217598 0.583820 0.899205 0.397 Uiso 0.485(15) 1 calc R U P A 1
C91 C 0.002(4) 0.5654(13) 0.636(5) 0.18(3) Uiso 0.485(15) 1 d D . P A 1
H91A H -0.047707 0.563013 0.637646 0.212 Uiso 0.485(15) 1 calc R U P A 1
H91B H 0.024448 0.548487 0.640149 0.212 Uiso 0.485(15) 1 calc R U P A 1
H91C H 0.014419 0.573865 0.577515 0.212 Uiso 0.485(15) 1 calc R U P A 1
C92 C 0.251(3) 0.6331(13) 0.906(4) 0.22(3) Uiso 0.485(15) 1 d D . P A 1
N4S N -0.1033(11) 0.5869(5) 0.6131(18) 0.083(8) Uiso 0.515(15) 1 d D . P A 2
N5S N 0.0508(19) 0.6192(7) 0.725(3) 0.142(14) Uiso 0.515(15) 1 d D . P A 2
C4S C -0.0573(11) 0.5745(5) 0.6222(17) 0.059(6) Uiso 0.515(15) 1 d D . P A 2
C4T C 0.0053(13) 0.5590(6) 0.646(2) 0.062(8) Uiso 0.515(15) 1 d D . P A 2
H4B H 0.028415 0.554184 0.587930 0.074 Uiso 0.515(15) 1 calc R U P A 2
H4C H -0.007836 0.543420 0.679854 0.074 Uiso 0.515(15) 1 calc R U P A 2
H4D H 0.036305 0.569389 0.685134 0.074 Uiso 0.515(15) 1 calc R U P A 2
C5S C 0.015(2) 0.6352(9) 0.702(3) 0.150(19) Uiso 0.515(15) 1 d D . P A 2
C5T C -0.043(2) 0.6492(8) 0.655(3) 0.134(16) Uiso 0.515(15) 1 d D . P A 2
H5B H -0.068470 0.637218 0.613884 0.161 Uiso 0.515(15) 1 calc R U P A 2
H5C H -0.025626 0.663513 0.617355 0.161 Uiso 0.515(15) 1 calc R U P A 2
H5D H -0.074266 0.656034 0.702376 0.161 Uiso 0.515(15) 1 calc R U P A 2

loop_
_atom_site_aniso_label
_atom_site_aniso_U_11
_atom_site_aniso_U_22
_atom_site_aniso_U_33
_atom_site_aniso_U_23
_atom_site_aniso_U_13
_atom_site_aniso_U_12
Pd1 0.0237(3) 0.0453(4) 0.0282(3) 0.0044(3) 0.0014(2) 0.0062(3)
Pd2 0.0204(3) 0.0469(4) 0.0103(2) 0.0037(2) 0.0016(2) 0.0018(3)
Pd3 0.0283(3) 0.0578(5) 0.0162(3) -0.0006(3) 0.0029(2) -0.0009(3)
Pd4 0.0364(4) 0.0501(4) 0.0186(3) 0.0070(3) 0.0034(3) -0.0007(3)
Pd5 0.1720(16) 0.0674(8) 0.1133(11) 0.0391(8) 0.0547(11) 0.0344(9)
Pd6 0.0611(6) 0.0372(4) 0.0714(6) -0.0088(4) 0.0053(5) -0.0007(4)
Cl1 0.0281(10) 0.0547(14) 0.0323(11) 0.0019(10) 0.0038(8) 0.0014(9)
Cl2 0.0447(13) 0.0452(13) 0.0369(11) 0.0088(10) 0.0074(10) 0.0107(10)
Cl3 0.0307(10) 0.0547(13) 0.0110(8) 0.0035(8) -0.0012(7) 0.0067(9)
Cl4 0.0255(9) 0.0467(12) 0.0176(8) 0.0027(8) -0.0006(7) -0.0006(8)
Cl5 0.0385(12) 0.0566(15) 0.0397(12) 0.0026(11) -0.0007(10) 0.0046(11)
Cl6 0.0419(13) 0.0697(17) 0.0321(11) -0.0060(11) 0.0074(10) -0.0109(12)
Cl7 0.0381(12) 0.0574(15) 0.0270(10) 0.0114(10) 0.0056(9) 0.0002(10)
Cl8 0.0479(14) 0.0721(18) 0.0244(10) 0.0095(11) -0.0012(9) -0.0043(12)
Cl9 0.172(6) 0.193(7) 0.137(5) 0.050(5) 0.046(5) 0.080(5)
Cl10 0.292(9) 0.059(3) 0.162(5) 0.040(3) 0.137(6) 0.056(4)
Cl11 0.083(2) 0.0463(18) 0.121(3) -0.0058(19) 0.016(2) -0.0089(16)
Cl12 0.0601(19) 0.0545(19) 0.121(3) -0.0185(19) -0.0059(19) 0.0052(15)
N1 0.019(3) 0.045(5) 0.049(5) 0.000(4) 0.001(3) 0.004(3)
N2 0.025(4) 0.042(4) 0.035(4) 0.004(3) 0.004(3) 0.001(3)
N3 0.027(3) 0.043(4) 0.015(3) 0.005(3) 0.000(3) 0.003(3)
N4 0.019(3) 0.050(4) 0.014(3) 0.005(3) 0.000(2) 0.005(3)
N5 0.029(3) 0.062(4) 0.009(3) 0.003(3) 0.002(2) 0.000(3)
N6 0.025(3) 0.065(4) 0.017(3) 0.001(3) 0.002(3) 0.001(3)
N7 0.040(4) 0.039(4) 0.019(3) 0.006(3) 0.003(3) -0.002(3)
N8 0.048(5) 0.060(5) 0.019(3) 0.003(3) 0.005(3) -0.001(4)
N9 0.142(14) 0.081(9) 0.095(10) 0.039(8) 0.032(9) 0.026(9)
N10 0.167(16) 0.051(8) 0.111(12) 0.033(8) 0.051(11) 0.010(8)
N11 0.082(7) 0.038(5) 0.068(6) -0.016(5) -0.011(6) 0.011(5)
N12 0.062(6) 0.033(4) 0.040(4) -0.005(3) -0.010(4) -0.001(4)
C1 0.036(5) 0.041(6) 0.060(6) 0.004(5) -0.008(5) 0.002(4)
C2 0.045(7) 0.057(8) 0.092(10) -0.009(7) 0.006(6) 0.007(6)
C3 0.073(9) 0.043(7) 0.142(15) 0.021(8) 0.012(10) -0.003(7)
C4 0.050(7) 0.060(9) 0.134(14) 0.030(9) 0.018(8) -0.001(6)
C5 0.026(5) 0.075(9) 0.083(9) 0.023(7) 0.002(5) -0.002(5)
C6 0.039(5) 0.043(6) 0.049(6) 0.010(4) -0.016(4) 0.000(4)
C7 0.022(4) 0.061(6) 0.036(5) 0.010(4) 0.004(4) 0.006(4)
C8 0.028(4) 0.059(6) 0.031(4) 0.011(4) 0.003(4) 0.007(4)
C9 0.022(4) 0.066(7) 0.027(4) 0.000(4) 0.007(3) 0.009(4)
C10 0.021(4) 0.047(5) 0.035(5) 0.000(4) -0.002(3) 0.001(4)
C11 0.022(4) 0.059(6) 0.021(4) 0.006(4) 0.001(3) 0.013(4)
C12 0.033(5) 0.049(6) 0.023(4) -0.003(4) 0.008(3) 0.011(4)
C13 0.021(4) 0.043(5) 0.039(5) 0.002(4) -0.002(3) 0.000(4)
C14 0.029(4) 0.056(6) 0.023(4) 0.009(4) 0.002(3) 0.010(4)
C15 0.017(4) 0.045(5) 0.025(4) -0.004(3) 0.003(3) 0.002(3)
C16 0.025(4) 0.063(7) 0.039(5) 0.006(5) 0.006(4) 0.016(4)
C17 0.048(6) 0.042(6) 0.051(6) -0.017(5) 0.009(5) -0.005(5)
C18 0.030(5) 0.072(7) 0.030(5) -0.015(5) 0.001(4) -0.001(5)
C19 0.027(4) 0.056(6) 0.021(4) 0.000(4) 0.005(3) 0.004(4)
C20 0.021(4) 0.051(5) 0.022(4) 0.000(4) 0.009(3) 0.008(4)
C21 0.022(4) 0.050(5) 0.018(4) 0.003(3) 0.002(3) 0.002(4)
C22 0.018(3) 0.052(5) 0.015(3) 0.002(3) 0.000(3) -0.003(4)
C23 0.019(4) 0.057(6) 0.019(4) 0.007(4) 0.003(3) 0.011(4)
C24 0.033(5) 0.050(6) 0.024(4) -0.004(4) 0.012(3) 0.003(4)
C25 0.018(4) 0.067(6) 0.012(3) 0.005(4) 0.003(3) -0.006(4)
C26 0.027(4) 0.057(6) 0.020(4) 0.010(4) 0.002(3) 0.003(4)
C27 0.029(4) 0.049(5) 0.018(4) 0.000(3) 0.002(3) 0.006(4)
C28 0.020(4) 0.082(7) 0.021(4) 0.008(4) 0.007(3) 0.005(4)
C29 0.026(3) 0.064(4) 0.014(3) -0.001(3) 0.002(3) 0.000(3)
C30 0.043(4) 0.064(5) 0.025(4) -0.001(4) -0.002(3) -0.002(4)
C31 0.059(5) 0.068(5) 0.036(4) -0.010(4) -0.004(4) 0.008(4)
C32 0.062(5) 0.072(5) 0.050(5) -0.008(5) -0.005(4) 0.022(5)
C33 0.049(5) 0.073(5) 0.039(4) -0.005(4) -0.004(4) 0.017(4)
C34 0.023(3) 0.063(4) 0.005(3) 0.003(3) 0.003(2) 0.009(3)
C35 0.026(4) 0.089(8) 0.020(4) 0.002(4) -0.006(3) 0.001(5)
C36 0.022(4) 0.081(8) 0.024(4) 0.002(4) -0.005(3) -0.004(4)
C37 0.037(5) 0.067(7) 0.042(5) 0.001(5) -0.002(4) -0.015(5)
C38 0.040(6) 0.069(8) 0.042(6) -0.007(5) -0.001(4) -0.002(5)
C39 0.024(4) 0.068(7) 0.035(5) -0.014(5) 0.001(4) -0.005(4)
C40 0.034(5) 0.067(7) 0.029(4) -0.001(4) 0.003(4) -0.010(5)
C41 0.048(6) 0.070(7) 0.022(4) 0.004(4) -0.003(4) -0.007(5)
C42 0.030(5) 0.065(7) 0.051(6) -0.018(5) 0.002(4) 0.000(5)
C43 0.029(4) 0.044(5) 0.025(4) 0.000(4) 0.009(3) 0.002(4)
C44 0.044(5) 0.043(5) 0.024(4) 0.001(4) 0.001(4) -0.005(4)
C45 0.037(5) 0.065(7) 0.034(5) 0.001(5) -0.003(4) 0.002(5)
C46 0.048(6) 0.079(8) 0.040(6) 0.007(5) 0.009(5) 0.030(6)
C47 0.049(6) 0.081(8) 0.022(4) -0.001(5) 0.012(4) 0.006(6)
C48 0.036(5) 0.065(7) 0.025(4) -0.002(4) 0.003(4) -0.002(5)
C49 0.052(7) 0.092(9) 0.030(5) 0.023(6) 0.011(5) 0.002(6)
C50 0.055(7) 0.074(8) 0.036(5) 0.028(5) 0.010(5) -0.003(6)
C51 0.076(9) 0.072(9) 0.037(6) 0.019(6) 0.005(6) 0.000(7)
C52 0.080(9) 0.077(9) 0.051(7) 0.022(7) 0.001(7) 0.007(7)
C53 0.081(10) 0.074(9) 0.053(7) 0.021(6) 0.001(7) -0.014(8)
C54 0.095(11) 0.068(9) 0.054(7) 0.031(7) -0.003(7) -0.017(8)
C55 0.065(8) 0.083(10) 0.054(7) 0.032(7) 0.006(6) -0.022(7)
C56 0.115(14) 0.077(11) 0.089(11) 0.034(9) 0.026(10) 0.016(9)
C57 0.141(14) 0.020(6) 0.095(11) 0.017(6) 0.054(10) 0.022(7)
C58 0.142(18) 0.099(14) 0.115(15) 0.028(11) 0.062(14) 0.015(12)
C59 0.18(2) 0.061(11) 0.152(19) 0.018(11) 0.093(18) 0.021(13)
C60 0.17(2) 0.072(13) 0.21(3) -0.032(15) 0.09(2) -0.030(14)
C61 0.25(3) 0.036(9) 0.19(2) -0.003(11) 0.10(2) 0.010(13)
C62 0.18(2) 0.032(7) 0.127(15) 0.010(8) 0.090(15) -0.006(10)
C63 0.18(2) 0.031(7) 0.152(19) 0.001(9) 0.066(17) -0.005(10)
C64 0.143(16) 0.043(8) 0.108(13) 0.016(8) 0.037(12) 0.001(9)
C65 0.155(17) 0.036(7) 0.098(12) 0.004(7) 0.048(11) 0.014(9)
C66 0.120(14) 0.062(9) 0.082(10) 0.014(8) 0.023(9) 0.020(9)
C67 0.072(9) 0.047(7) 0.093(10) 0.006(7) 0.017(8) 0.010(6)
C68 0.075(9) 0.051(8) 0.094(10) 0.012(7) 0.016(8) -0.003(7)
C69 0.106(12) 0.044(7) 0.103(12) -0.001(7) 0.030(10) -0.007(8)
C70 0.072(8) 0.037(6) 0.075(8) 0.007(6) 0.000(7) 0.013(6)
C71 0.056(3) 0.020(3) 0.014(2) -0.012(2) 0.004(3) -0.004(3)
C72 0.065(4) 0.043(3) 0.035(3) -0.009(3) -0.001(3) -0.003(3)
C73 0.068(4) 0.054(4) 0.039(3) -0.009(3) 0.003(3) -0.004(3)
C74 0.070(4) 0.055(3) 0.032(3) -0.008(3) 0.000(3) -0.002(3)
C75 0.068(4) 0.046(3) 0.029(3) -0.006(3) -0.003(3) -0.007(3)
C76 0.065(4) 0.037(3) 0.026(3) -0.009(2) 0.000(3) -0.006(3)
C77 0.068(7) 0.034(5) 0.041(5) -0.003(4) -0.012(5) 0.003(5)
C78 0.047(5) 0.030(5) 0.029(4) 0.002(3) -0.013(4) 0.006(4)
C79 0.047(6) 0.051(6) 0.025(4) 0.001(4) 0.005(4) 0.006(5)
C80 0.044(5) 0.047(6) 0.026(4) -0.008(4) 0.006(4) 0.000(4)
C81 0.046(5) 0.028(4) 0.028(4) -0.001(3) 0.005(4) 0.002(4)
C82 0.041(5) 0.040(5) 0.038(5) 0.002(4) 0.012(4) -0.002(4)
C83 0.041(5) 0.038(5) 0.049(6) -0.001(4) 0.004(4) 0.005(4)
C84 0.042(5) 0.042(5) 0.029(4) 0.004(4) 0.012(4) 0.007(4)

loop_
_atom_type_symbol
_atom_type_description
_atom_type_scat_dispersion_real
_atom_type_scat_dispersion_imag
_atom_type_scat_source
C C 0.0033 0.0016 'International Tables Vol C Tables 4.2.6.8 and 6.1.1.4'
H H 0.0000 0.0000 'International Tables Vol C Tables 4.2.6.8 and 6.1.1.4'
Cl Cl 0.1484 0.1585 'International Tables Vol C Tables 4.2.6.8 and 6.1.1.4'
N N 0.0061 0.0033 'International Tables Vol C Tables 4.2.6.8 and 6.1.1.4'
Pd Pd -0.9988 1.0072 'International Tables Vol C Tables 4.2.6.8 and 6.1.1.4'
O O 0.0106 0.0060 'International Tables Vol C Tables 4.2.6.8 and 6.1.1.4'

loop_
_geom_angle_atom_site_label_1
_geom_angle_atom_site_label_2
_geom_angle_atom_site_label_3
_geom_angle
N2 Pd1 N1 84.7(3)
N2 Pd1 Cl2 90.3(2)
N1 Pd1 Cl2 175.0(2)
N2 Pd1 Cl1 176.7(2)
N1 Pd1 Cl1 92.5(2)
Cl2 Pd1 Cl1 92.46(9)
N4 Pd2 N3 84.5(3)
N4 Pd2 Cl3 171.4(2)
N3 Pd2 Cl3 90.92(18)
N4 Pd2 Cl4 91.3(2)
N3 Pd2 Cl4 174.45(19)
Cl3 Pd2 Cl4 93.67(8)
N6 Pd3 N5 83.8(3)
N6 Pd3 Cl5 175.4(2)
N5 Pd3 Cl5 92.4(2)
N6 Pd3 Cl6 91.0(2)
N5 Pd3 Cl6 173.4(2)
Cl5 Pd3 Cl6 92.93(10)
N7 Pd4 N8 84.6(3)
N7 Pd4 Cl7 90.5(2)
N8 Pd4 Cl7 174.8(2)
N7 Pd4 Cl8 175.6(2)
N8 Pd4 Cl8 91.4(2)
Cl7 Pd4 Cl8 93.52(9)
N10 Pd5 N9 86.7(6)
N10 Pd5 Cl10 89.8(4)
N9 Pd5 Cl10 176.4(5)
N10 Pd5 Cl9 177.2(4)
N9 Pd5 Cl9 90.5(5)
Cl10 Pd5 Cl9 93.0(3)
N12 Pd6 N11 84.1(4)
N12 Pd6 Cl12 91.4(3)
N11 Pd6 Cl12 175.5(3)
N12 Pd6 Cl11 172.8(3)
N11 Pd6 Cl11 93.5(3)
Cl12 Pd6 Cl11 91.01(14)
C1 N1 C42 114.9(8)
C1 N1 Pd1 108.0(6)
C42 N1 Pd1 115.3(6)
C1 N1 H1 106.0
C42 N1 H1 106.0
Pd1 N1 H1 106.0
C6 N2 C7 114.2(8)
C6 N2 Pd1 106.3(6)
C7 N2 Pd1 110.4(5)
C6 N2 H2 108.6
C7 N2 H2 108.6
Pd1 N2 H2 108.6
C15 N3 C14 114.5(7)
C15 N3 Pd2 107.3(5)
C14 N3 Pd2 117.4(6)
C15 N3 H3 105.5
C14 N3 H3 105.5
Pd2 N3 H3 105.5
C20 N4 C21 115.5(6)
C20 N4 Pd2 107.7(5)
C21 N4 Pd2 110.9(5)
C20 N4 H4 107.5
C21 N4 H4 107.5
Pd2 N4 H4 107.5
C29 N5 C28 113.2(7)
C29 N5 Pd3 109.7(5)
C28 N5 Pd3 117.6(6)
C29 N5 H5 105.0
C28 N5 H5 105.0
Pd3 N5 H5 105.0
C35 N6 C34 114.2(7)
C35 N6 Pd3 108.6(6)
C34 N6 Pd3 108.4(5)
C35 N6 H6 108.5
C34 N6 H6 108.5
Pd3 N6 H6 108.5
C43 N7 C84 115.5(7)
C43 N7 Pd4 107.4(5)
C84 N7 Pd4 110.4(5)
C43 N7 H7 107.8
C84 N7 H7 107.8
Pd4 N7 H7 107.8
C48 N8 C49 114.0(8)
C48 N8 Pd4 107.7(5)
C49 N8 Pd4 114.7(6)
C48 N8 H8 106.6
C49 N8 H8 106.6
Pd4 N8 H8 106.6
C57 N9 C56 115.0(11)
C57 N9 Pd5 106.2(10)
C56 N9 Pd5 108.2(10)
C57 N9 H9 109.1
C56 N9 H9 109.1
Pd5 N9 H9 109.1
C62 N10 C63 108.5(14)
C62 N10 Pd5 107.5(12)
C63 N10 Pd5 120.0(11)
C62 N10 H10 106.7
C63 N10 H10 106.7
Pd5 N10 H10 106.7
C71 N11 C70 113.3(8)
C71 N11 Pd6 102.6(6)
C70 N11 Pd6 119.0(8)
C71 N11 H11 107.1
C70 N11 H11 107.1
Pd6 N11 H11 107.1
C76 N12 C77 111.6(8)
C76 N12 Pd6 108.8(6)
C77 N12 Pd6 118.4(7)
C76 N12 H12 105.7
C77 N12 H12 105.7
Pd6 N12 H12 105.7
C6 C1 C2 120.2(11)
C6 C1 N1 117.7(9)
C2 C1 N1 122.0(10)
N1S C1S C1T 179.1(12)
C1S C1T H1A 109.5
C1S C1T H1B 109.5
H1A C1T H1B 109.5
C1S C1T H1C 109.5
H1A C1T H1C 109.5
H1B C1T H1C 109.5
C3 C2 C1 119.8(13)
C3 C2 H2A 120.1
C1 C2 H2A 120.1
N2S C2S C2T 173(2)
C2S C2T H2B 109.5
C2S C2T H2C 109.5
H2B C2T H2C 109.5
C2S C2T H2D 109.5
H2B C2T H2D 109.5
H2C C2T H2D 109.5
C4 C3 C2 120.4(13)
C4 C3 H3A 119.8
C2 C3 H3A 119.8
N3S C3S C3T 178(4)
C3S C3T H3B 109.5
C3S C3T H3C 109.5
H3B C3T H3C 109.5
C3S C3T H3D 109.5
H3B C3T H3D 109.5
H3C C3T H3D 109.5
C5 C4 C3 120.8(13)
C5 C4 H4A 119.6
C3 C4 H4A 119.6
C4 C5 C6 117.9(12)
C4 C5 H5A 121.1
C6 C5 H5A 121.1
C1 C6 C5 120.9(11)
C1 C6 N2 120.1(9)
C5 C6 N2 118.9(10)
C8 C7 N2 113.5(7)
C8 C7 H7A 108.9
N2 C7 H7A 108.9
C8 C7 H7B 108.9
N2 C7 H7B 108.9
H7A C7 H7B 107.7
C13 C8 C9 118.1(8)
C13 C8 C7 120.8(9)
C9 C8 C7 121.0(9)
C8 C9 C10 120.9(8)
C8 C9 H9A 119.6
C10 C9 H9A 119.6
C11 C10 C9 120.4(9)
C11 C10 H10A 119.8
C9 C10 H10A 119.8
C10 C11 C12 118.8(8)
C10 C11 C14 122.1(9)
C12 C11 C14 119.1(8)
C13 C12 C11 119.6(8)
C13 C12 H12A 120.2
C11 C12 H12A 120.2
C8 C13 C12 122.2(9)
C8 C13 H13 118.9
C12 C13 H13 118.9
N3 C14 C11 111.1(7)
N3 C14 H14A 109.4
C11 C14 H14A 109.4
N3 C14 H14B 109.4
C11 C14 H14B 109.4
H14A C14 H14B 108.0
C16 C15 C20 120.2(8)
C16 C15 N3 121.8(8)
C20 C15 N3 117.9(8)
C15 C16 C17 120.2(9)
C15 C16 H16 119.9
C17 C16 H16 119.9
C18 C17 C16 118.3(10)
C18 C17 H17 120.9
C16 C17 H17 120.9
C19 C18 C17 121.8(9)
C19 C18 H18 119.1
C17 C18 H18 119.1
C18 C19 C20 119.1(9)
C18 C19 H19 120.5
C20 C19 H19 120.5
C15 C20 C19 120.3(9)
C15 C20 N4 117.8(7)
C19 C20 N4 121.9(8)
C22 C21 N4 112.1(6)
C22 C21 H21A 109.2
N4 C21 H21A 109.2
C22 C21 H21B 109.2
N4 C21 H21B 109.2
H21A C21 H21B 107.9
C27 C22 C23 119.6(7)
C27 C22 C21 119.7(8)
C23 C22 C21 120.3(8)
C24 C23 C22 117.0(8)
C24 C23 H23 121.5
C22 C23 H23 121.5
C25 C24 C23 122.2(8)
C25 C24 H24 118.9
C23 C24 H24 118.9
C26 C25 C24 119.6(7)
C26 C25 C28 119.7(9)
C24 C25 C28 120.7(9)
C25 C26 C27 119.9(8)
C25 C26 H26 120.0
C27 C26 H26 120.0
C22 C27 C26 121.6(8)
C22 C27 H27 119.2
C26 C27 H27 119.2
N5 C28 C25 110.4(7)
N5 C28 H28A 109.6
C25 C28 H28A 109.6
N5 C28 H28B 109.6
C25 C28 H28B 109.6
H28A C28 H28B 108.1
C34 C29 C30 119.0(9)
C34 C29 N5 119.3(9)
C30 C29 N5 121.4(8)
C31 C30 C29 118.6(10)
C31 C30 H30 120.7
C29 C30 H30 120.7
C30 C31 C32 121.7(12)
C30 C31 H31 119.2
C32 C31 H31 119.2
C33 C32 C31 118.7(11)
C33 C32 H32 120.6
C31 C32 H32 120.6
C34 C33 C32 116.6(11)
C34 C33 H33 121.7
C32 C33 H33 121.7
C29 C34 C33 125.3(10)
C29 C34 N6 115.9(8)
C33 C34 N6 118.7(8)
C36 C35 N6 115.1(8)
C36 C35 H35A 108.5
N6 C35 H35A 108.5
C36 C35 H35B 108.5
N6 C35 H35B 108.5
H35A C35 H35B 107.5
C37 C36 C41 117.6(9)
C37 C36 C35 123.6(9)
C41 C36 C35 118.7(10)
C36 C37 C38 121.3(10)
C36 C37 H37 119.3
C38 C37 H37 119.3
C39 C38 C37 121.0(11)
C39 C38 H38 119.5
C37 C38 H38 119.5
C38 C39 C40 118.1(10)
C38 C39 C42 122.9(11)
C40 C39 C42 118.9(9)
C41 C40 C39 120.7(9)
C41 C40 H40 119.7
C39 C40 H40 119.7
C40 C41 C36 121.3(11)
C40 C41 H41 119.4
C36 C41 H41 119.4
C39 C42 N1 111.8(8)
C39 C42 H42A 109.3
N1 C42 H42A 109.3
C39 C42 H42B 109.3
N1 C42 H42B 109.3
H42A C42 H42B 107.9
C48 C43 C44 120.8(8)
C48 C43 N7 118.2(7)
C44 C43 N7 121.0(7)
C45 C44 C43 118.9(8)
C45 C44 H44 120.5
C43 C44 H44 120.5
C44 C45 C46 119.4(9)
C44 C45 H45 120.3
C46 C45 H45 120.3
C47 C46 C45 122.0(10)
C47 C46 H46 119.0
C45 C46 H46 119.0
C46 C47 C48 118.8(9)
C46 C47 H47 120.6
C48 C47 H47 120.6
C43 C48 C47 120.1(8)
C43 C48 N8 118.4(8)
C47 C48 N8 121.5(8)
N8 C49 C50 111.5(8)
N8 C49 H49A 109.3
C50 C49 H49A 109.3
N8 C49 H49B 109.3
C50 C49 H49B 109.3
H49A C49 H49B 108.0
C55 C50 C51 118.3(13)
C55 C50 C49 123.4(12)
C51 C50 C49 118.2(11)
C52 C51 C50 120.9(13)
C52 C51 H51 119.5
C50 C51 H51 119.5
C51 C52 C53 119.2(14)
C51 C52 H52 120.4
C53 C52 H52 120.4
C52 C53 C54 121.5(14)
C52 C53 C56 120.0(15)
C54 C53 C56 118.4(14)
C55 C54 C53 116.9(14)
C55 C54 H54 121.6
C53 C54 H54 121.6
C50 C55 C54 123.1(14)
C50 C55 H55 118.4
C54 C55 H55 118.4
C53 C56 N9 111.4(12)
C53 C56 H56A 109.4
N9 C56 H56A 109.4
C53 C56 H56B 109.4
N9 C56 H56B 109.4
H56A C56 H56B 108.0
C62 C57 C58 125.7(14)
C62 C57 N9 117.0(13)
C58 C57 N9 117.3(15)
C57 C58 C59 115.8(17)
C57 C58 H58 122.1
C59 C58 H58 122.1
C60 C59 C58 120.8(18)
C60 C59 H59 119.6
C58 C59 H59 119.6
C59 C60 C61 120.0(19)
C59 C60 H60 120.0
C61 C60 H60 120.0
C62 C61 C60 121.1(19)
C62 C61 H61 119.5
C60 C61 H61 119.5
C57 C62 C61 116.7(14)
C57 C62 N10 117.8(15)
C61 C62 N10 124.1(16)
N10 C63 C64 113.7(15)
N10 C63 H63A 108.8
C64 C63 H63A 108.8
N10 C63 H63B 108.8
C64 C63 H63B 108.8
H63A C63 H63B 107.7
C65 C64 C69 117.4(13)
C65 C64 C63 123.7(14)
C69 C64 C63 118.8(15)
C64 C65 C66 122.1(14)
C64 C65 H65 119.0
C66 C65 H65 119.0
C67 C66 C65 121.6(15)
C67 C66 H66 119.2
C65 C66 H66 119.2
C66 C67 C68 117.8(12)
C66 C67 C70 119.3(12)
C68 C67 C70 122.8(11)
C67 C68 C69 122.0(13)
C67 C68 H68 119.0
C69 C68 H68 119.0
C68 C69 C64 119.1(14)
C68 C69 H69 120.5
C64 C69 H69 120.5
N11 C70 C67 113.2(11)
N11 C70 H70A 108.9
C67 C70 H70A 108.9
N11 C70 H70B 108.9
C67 C70 H70B 108.9
H70A C70 H70B 107.8
C76 C71 N11 126.1(9)
C76 C71 C72 114.9(8)
N11 C71 C72 118.8(9)
C71 C72 C73 121.0(10)
C71 C72 H72 119.5
C73 C72 H72 119.5
C74 C73 C72 115.0(11)
C74 C73 H73 122.5
C72 C73 H73 122.5
C75 C74 C73 126.5(12)
C75 C74 H74 116.8
C73 C74 H74 116.8
C74 C75 C76 117.3(11)
C74 C75 H75 121.3
C76 C75 H75 121.3
C71 C76 C75 125.2(10)
C71 C76 N12 112.5(8)
C75 C76 N12 122.3(9)
N12 C77 C78 112.5(8)
N12 C77 H77A 109.1
C78 C77 H77A 109.1
N12 C77 H77B 109.1
C78 C77 H77B 109.1
H77A C77 H77B 107.8
C79 C78 C83 118.7(8)
C79 C78 C77 120.4(9)
C83 C78 C77 120.9(9)
C78 C79 C80 120.9(9)
C78 C79 H79 119.6
C80 C79 H79 119.6
C81 C80 C79 119.5(9)
C81 C80 H80 120.3
C79 C80 H80 120.3
C82 C81 C80 119.5(8)
C82 C81 C84 122.2(8)
C80 C81 C84 118.3(8)
C81 C82 C83 120.7(9)
C81 C82 H82 119.6
C83 C82 H82 119.6
C82 C83 C78 120.7(9)
C82 C83 H83 119.6
C78 C83 H83 119.6
N7 C84 C81 113.8(7)
N7 C84 H84A 108.8
C81 C84 H84A 108.8
N7 C84 H84B 108.8
C81 C84 H84B 108.8
H84A C84 H84B 107.7
N6S C6S C6T 167(8)
C6S C6T H6A 109.5
C6S C6T H6B 109.5
H6A C6T H6B 109.5
C6S C6T H6C 109.5
H6A C6T H6C 109.5
H6B C6T H6C 109.5
N7S C7S C7T 154(5)
C7S C7T H7C 109.5
C7S C7T H7D 109.5
H7C C7T H7D 109.5
C7S C7T H7E 109.5
H7C C7T H7E 109.5
H7D C7T H7E 109.5
C91 O1G C88 147(5)
C86 C85 C90 119.7(15)
C86 C85 C92 120.4(15)
C90 C85 C92 119.9(14)
C85 C86 C87 119.8(15)
C85 C86 H86 120.1
C87 C86 H86 120.1
C88 C87 C86 120.7(15)
C88 C87 H87 119.7
C86 C87 H87 119.7
C87 C88 C89 119.2(15)
C87 C88 O1G 120.7(14)
C89 C88 O1G 120.0(14)
C90 C89 C88 119.8(15)
C90 C89 H89 120.1
C88 C89 H89 120.1
C85 C90 C89 120.8(15)
C85 C90 H90 119.6
C89 C90 H90 119.6
O1G C91 H91A 109.5
O1G C91 H91B 109.5
H91A C91 H91B 109.5
O1G C91 H91C 109.5
H91A C91 H91C 109.5
H91B C91 H91C 109.5
N4S C4S C4T 173(3)
C4S C4T H4B 109.5
C4S C4T H4C 109.5
H4B C4T H4C 109.5
C4S C4T H4D 109.5
H4B C4T H4D 109.5
H4C C4T H4D 109.5
N5S C5S C5T 161(5)
C5S C5T H5B 109.5
C5S C5T H5C 109.5
H5B C5T H5C 109.5
C5S C5T H5D 109.5
H5B C5T H5D 109.5
H5C C5T H5D 109.5

loop_
_geom_bond_atom_site_label_1
_geom_bond_atom_site_label_2
_geom_bond_distance
Pd1 N2 2.042(7)
Pd1 N1 2.056(8)
Pd1 Cl2 2.302(3)
Pd1 Cl1 2.306(2)
Pd2 N4 2.038(6)
Pd2 N3 2.053(7)
Pd2 Cl3 2.3063(18)
Pd2 Cl4 2.310(2)
Pd3 N6 2.027(8)
Pd3 N5 2.034(8)
Pd3 Cl5 2.284(3)
Pd3 Cl6 2.298(3)
Pd4 N7 2.056(7)
Pd4 N8 2.062(8)
Pd4 Cl7 2.294(2)
Pd4 Cl8 2.299(2)
Pd5 N10 1.982(17)
Pd5 N9 2.001(15)
Pd5 Cl10 2.305(6)
Pd5 Cl9 2.332(8)
Pd6 N12 2.020(8)
Pd6 N11 2.043(10)
Pd6 Cl12 2.288(4)
Pd6 Cl11 2.293(4)
N1 C1 1.462(13)
N1 C42 1.500(13)
N1 H1 1.0000
N1S C1S 1.120(10)
N2 C6 1.467(13)
N2 C7 1.520(11)
N2 H2 1.0000
N2S C2S 1.129(14)
N3 C15 1.475(10)
N3 C14 1.488(10)
N3 H3 1.0000
N3S C3S 1.112(15)
N4 C20 1.449(12)
N4 C21 1.515(10)
N4 H4 1.0000
N5 C29 1.473(12)
N5 C28 1.515(10)
N5 H5 1.0000
N6 C35 1.512(10)
N6 C34 1.543(12)
N6 H6 1.0000
N7 C43 1.466(9)
N7 C84 1.509(10)
N7 H7 1.0000
N8 C48 1.462(10)
N8 C49 1.502(10)
N8 H8 1.0000
N9 C57 1.481(13)
N9 C56 1.527(12)
N9 H9 1.0000
N10 C62 1.483(13)
N10 C63 1.509(14)
N10 H10 1.0000
N11 C71 1.412(11)
N11 C70 1.499(12)
N11 H11 1.0000
N12 C76 1.450(11)
N12 C77 1.510(10)
N12 H12 1.0000
N6S C6S 1.122(17)
N7S C7S 1.127(19)
C1 C6 1.338(15)
C1 C2 1.387(16)
C1S C1T 1.480(10)
C1T H1A 0.9800
C1T H1B 0.9800
C1T H1C 0.9800
C2 C3 1.379(19)
C2 H2A 0.9500
C2S C2T 1.475(14)
C2T H2B 0.9800
C2T H2C 0.9800
C2T H2D 0.9800
C3 C4 1.38(2)
C3 H3A 0.9500
C3S C3T 1.505(15)
C3T H3B 0.9800
C3T H3C 0.9800
C3T H3D 0.9800
C4 C5 1.368(18)
C4 H4A 0.9500
C5 C6 1.438(15)
C5 H5A 0.9500
C7 C8 1.493(12)
C7 H7A 0.9900
C7 H7B 0.9900
C8 C13 1.378(13)
C8 C9 1.386(14)
C9 C10 1.397(12)
C9 H9A 0.9500
C10 C11 1.385(12)
C10 H10A 0.9500
C11 C12 1.401(14)
C11 C14 1.499(12)
C12 C13 1.381(12)
C12 H12A 0.9500
C13 H13 0.9500
C14 H14A 0.9900
C14 H14B 0.9900
C15 C16 1.367(14)
C15 C20 1.380(12)
C16 C17 1.412(14)
C16 H16 0.9500
C17 C18 1.390(15)
C17 H17 0.9500
C18 C19 1.360(14)
C18 H18 0.9500
C19 C20 1.400(12)
C19 H19 0.9500
C21 C22 1.509(10)
C21 H21A 0.9900
C21 H21B 0.9900
C22 C27 1.376(12)
C22 C23 1.430(13)
C23 C24 1.403(11)
C23 H23 0.9500
C24 C25 1.394(13)
C24 H24 0.9500
C25 C26 1.365(13)
C25 C28 1.516(11)
C26 C27 1.393(11)
C26 H26 0.9500
C27 H27 0.9500
C28 H28A 0.9900
C28 H28B 0.9900
C29 C34 1.308(11)
C29 C30 1.387(14)
C30 C31 1.337(15)
C30 H30 0.9500
C31 C32 1.401(16)
C31 H31 0.9500
C32 C33 1.382(17)
C32 H32 0.9500
C33 C34 1.358(14)
C33 H33 0.9500
C35 C36 1.490(13)
C35 H35A 0.9900
C35 H35B 0.9900
C36 C37 1.380(16)
C36 C41 1.394(14)
C37 C38 1.390(15)
C37 H37 0.9500
C38 C39 1.384(14)
C38 H38 0.9500
C39 C40 1.390(15)
C39 C42 1.487(14)
C40 C41 1.387(14)
C40 H40 0.9500
C41 H41 0.9500
C42 H42A 0.9900
C42 H42B 0.9900
C43 C48 1.381(11)
C43 C44 1.388(12)
C44 C45 1.382(14)
C44 H44 0.9500
C45 C46 1.383(14)
C45 H45 0.9500
C46 C47 1.365(14)
C46 H46 0.9500
C47 C48 1.383(14)
C47 H47 0.9500
C49 C50 1.509(12)
C49 H49A 0.9900
C49 H49B 0.9900
C50 C55 1.366(17)
C50 C51 1.405(17)
C51 C52 1.369(19)
C51 H51 0.9500
C52 C53 1.387(19)
C52 H52 0.9500
C53 C54 1.40(2)
C53 C56 1.521(13)
C54 C55 1.38(2)
C54 H54 0.9500
C55 H55 0.9500
C56 H56A 0.9900
C56 H56B 0.9900
C57 C62 1.36(2)
C57 C58 1.40(2)
C58 C59 1.41(2)
C58 H58 0.9500
C59 C60 1.37(2)
C59 H59 0.9500
C60 C61 1.41(2)
C60 H60 0.9500
C61 C62 1.39(2)
C61 H61 0.9500
C63 C64 1.522(14)
C63 H63A 0.9900
C63 H63B 0.9900
C64 C65 1.37(2)
C64 C69 1.43(2)
C65 C66 1.38(2)
C65 H65 0.9500
C66 C67 1.364(18)
C66 H66 0.9500
C67 C68 1.388(18)
C67 C70 1.516(12)
C68 C69 1.391(18)
C68 H68 0.9500
C69 H69 0.9500
C70 H70A 0.9900
C70 H70B 0.9900
C71 C76 1.327(13)
C71 C72 1.445(14)
C72 C73 1.449(15)
C72 H72 0.9500
C73 C74 1.348(16)
C73 H73 0.9500
C74 C75 1.303(16)
C74 H74 0.9500
C75 C76 1.401(14)
C75 H75 0.9500
C77 C78 1.511(10)
C77 H77A 0.9900
C77 H77B 0.9900
C78 C79 1.387(14)
C78 C83 1.389(13)
C79 C80 1.400(13)
C79 H79 0.9500
C80 C81 1.394(12)
C80 H80 0.9500
C81 C82 1.378(13)
C81 C84 1.512(10)
C82 C83 1.384(14)
C82 H82 0.9500
C83 H83 0.9500
C84 H84A 0.9900
C84 H84B 0.9900
C6S C6T 1.498(17)
C6T H6A 0.9800
C6T H6B 0.9800
C6T H6C 0.9800
C7S C7T 1.513(19)
C7T H7C 0.9800
C7T H7D 0.9800
C7T H7E 0.9800
O1G C91 1.51(2)
O1G C88 1.51(2)
C85 C86 1.385(17)
C85 C90 1.386(17)
C85 C92 1.48(2)
C86 C87 1.396(17)
C86 H86 0.9500
C87 C88 1.391(17)
C87 H87 0.9500
C88 C89 1.394(17)
C89 C90 1.390(17)
C89 H89 0.9500
C90 H90 0.9500
C91 H91A 0.9800
C91 H91B 0.9800
C91 H91C 0.9800
N4S C4S 1.111(15)
N5S C5S 1.131(17)
C4S C4T 1.499(16)
C4T H4B 0.9800
C4T H4C 0.9800
C4T H4D 0.9800
C5S C5T 1.511(17)
C5T H5B 0.9800
C5T H5C 0.9800
C5T H5D 0.9800

loop_
_geom_torsion_atom_site_label_1
_geom_torsion_atom_site_label_2
_geom_torsion_atom_site_label_3
_geom_torsion_atom_site_label_4
_geom_torsion
C42 N1 C1 C6 125.0(10)
Pd1 N1 C1 C6 -5.1(11)
C42 N1 C1 C2 -59.0(13)
Pd1 N1 C1 C2 170.9(9)
C6 C1 C2 C3 1.6(19)
N1 C1 C2 C3 -174.3(12)
C1 C2 C3 C4 1(2)
C2 C3 C4 C5 -2(3)
C3 C4 C5 C6 2(2)
C2 C1 C6 C5 -2.1(16)
N1 C1 C6 C5 174.0(9)
C2 C1 C6 N2 175.0(10)
N1 C1 C6 N2 -8.9(14)
C4 C5 C6 C1 0.5(17)
C4 C5 C6 N2 -176.7(11)
C7 N2 C6 C1 -104.2(10)
Pd1 N2 C6 C1 17.8(11)
C7 N2 C6 C5 73.0(11)
Pd1 N2 C6 C5 -165.0(8)
C6 N2 C7 C8 -64.0(11)
Pd1 N2 C7 C8 176.3(7)
N2 C7 C8 C13 -73.0(12)
N2 C7 C8 C9 102.0(10)
C13 C8 C9 C10 -2.1(14)
C7 C8 C9 C10 -177.3(8)
C8 C9 C10 C11 -0.1(14)
C9 C10 C11 C12 1.7(13)
C9 C10 C11 C14 -178.4(8)
C10 C11 C12 C13 -1.3(13)
C14 C11 C12 C13 178.9(8)
C9 C8 C13 C12 2.6(14)
C7 C8 C13 C12 177.8(9)
C11 C12 C13 C8 -1.0(14)
C15 N3 C14 C11 -73.9(10)
Pd2 N3 C14 C11 53.3(9)
C10 C11 C14 N3 83.4(11)
C12 C11 C14 N3 -96.8(9)
C14 N3 C15 C16 -60.3(10)
Pd2 N3 C15 C16 167.4(6)
C14 N3 C15 C20 124.1(8)
Pd2 N3 C15 C20 -8.2(8)
C20 C15 C16 C17 1.7(13)
N3 C15 C16 C17 -173.8(8)
C15 C16 C17 C18 2.0(14)
C16 C17 C18 C19 -2.9(14)
C17 C18 C19 C20 0.1(13)
C16 C15 C20 C19 -4.6(12)
N3 C15 C20 C19 171.1(7)
C16 C15 C20 N4 175.6(7)
N3 C15 C20 N4 -8.7(10)
C18 C19 C20 C15 3.6(12)
C18 C19 C20 N4 -176.6(7)
C21 N4 C20 C15 -103.6(8)
Pd2 N4 C20 C15 20.9(8)
C21 N4 C20 C19 76.6(9)
Pd2 N4 C20 C19 -158.9(6)
C20 N4 C21 C22 -67.0(9)
Pd2 N4 C21 C22 170.1(6)
N4 C21 C22 C27 -82.6(10)
N4 C21 C22 C23 89.8(9)
C27 C22 C23 C24 -2.8(12)
C21 C22 C23 C24 -175.2(7)
C22 C23 C24 C25 0.2(12)
C23 C24 C25 C26 1.1(13)
C23 C24 C25 C28 -178.4(8)
C24 C25 C26 C27 0.3(13)
C28 C25 C26 C27 179.8(8)
C23 C22 C27 C26 4.3(13)
C21 C22 C27 C26 176.7(8)
C25 C26 C27 C22 -3.0(13)
C29 N5 C28 C25 -76.9(10)
Pd3 N5 C28 C25 52.7(10)
C26 C25 C28 N5 -102.4(10)
C24 C25 C28 N5 77.1(11)
C28 N5 C29 C34 128.0(8)
Pd3 N5 C29 C34 -5.6(9)
C28 N5 C29 C30 -57.3(10)
Pd3 N5 C29 C30 169.1(7)
C34 C29 C30 C31 -1.0(13)
N5 C29 C30 C31 -175.7(8)
C29 C30 C31 C32 0.3(16)
C30 C31 C32 C33 1.0(18)
C31 C32 C33 C34 -1.7(16)
C30 C29 C34 C33 0.3(13)
N5 C29 C34 C33 175.1(8)
C30 C29 C34 N6 177.9(7)
N5 C29 C34 N6 -7.3(10)
C32 C33 C34 C29 1.1(15)
C32 C33 C34 N6 -176.5(9)
C35 N6 C34 C29 -104.8(8)
Pd3 N6 C34 C29 16.3(8)
C35 N6 C34 C33 73.0(10)
Pd3 N6 C34 C33 -165.9(7)
C34 N6 C35 C36 -76.9(10)
Pd3 N6 C35 C36 162.0(8)
N6 C35 C36 C37 98.4(11)
N6 C35 C36 C41 -82.6(12)
C41 C36 C37 C38 0.5(15)
C35 C36 C37 C38 179.5(9)
C36 C37 C38 C39 -0.7(16)
C37 C38 C39 C40 -0.2(15)
C37 C38 C39 C42 -176.0(9)
C38 C39 C40 C41 1.2(14)
C42 C39 C40 C41 177.2(9)
C39 C40 C41 C36 -1.4(14)
C37 C36 C41 C40 0.5(14)
C35 C36 C41 C40 -178.5(9)
C38 C39 C42 N1 85.7(12)
C40 C39 C42 N1 -90.1(11)
C1 N1 C42 C39 -76.5(11)
Pd1 N1 C42 C39 49.9(10)
C84 N7 C43 C48 106.6(10)
Pd4 N7 C43 C48 -16.9(10)
C84 N7 C43 C44 -72.1(10)
Pd4 N7 C43 C44 164.3(7)
C48 C43 C44 C45 0.8(15)
N7 C43 C44 C45 179.5(9)
C43 C44 C45 C46 -2.2(16)
C44 C45 C46 C47 1.7(19)
C45 C46 C47 C48 0(2)
C44 C43 C48 C47 1.1(16)
N7 C43 C48 C47 -177.7(10)
C44 C43 C48 N8 -176.3(9)
N7 C43 C48 N8 5.0(14)
C46 C47 C48 C43 -1.6(18)
C46 C47 C48 N8 175.7(11)
C49 N8 C48 C43 -118.8(10)
Pd4 N8 C48 C43 9.8(11)
C49 N8 C48 C47 63.9(13)
Pd4 N8 C48 C47 -167.5(9)
C48 N8 C49 C50 76.8(11)
Pd4 N8 C49 C50 -48.1(11)
N8 C49 C50 C55 -92.3(12)
N8 C49 C50 C51 87.2(11)
C55 C50 C51 C52 0.0(16)
C49 C50 C51 C52 -179.5(10)
C50 C51 C52 C53 -0.4(17)
C51 C52 C53 C54 0.5(18)
C51 C52 C53 C56 -176.5(11)
C52 C53 C54 C55 -0.1(18)
C56 C53 C54 C55 177.0(10)
C51 C50 C55 C54 0.4(16)
C49 C50 C55 C54 179.8(10)
C53 C54 C55 C50 -0.3(17)
C52 C53 C56 N9 82.1(17)
C54 C53 C56 N9 -95.0(16)
C57 N9 C56 C53 63(2)
Pd5 N9 C56 C53 -178.1(11)
C56 N9 C57 C62 97.6(15)
Pd5 N9 C57 C62 -22.0(13)
C56 N9 C57 C58 -81.9(17)
Pd5 N9 C57 C58 158.4(9)
C62 C57 C58 C59 0.4(17)
N9 C57 C58 C59 179.9(12)
C57 C58 C59 C60 0.3(17)
C58 C59 C60 C61 -0.1(19)
C59 C60 C61 C62 -0.8(19)
C58 C57 C62 C61 -1.2(17)
N9 C57 C62 C61 179.3(12)
C58 C57 C62 N10 -168.3(13)
N9 C57 C62 N10 12.3(16)
C60 C61 C62 C57 1.3(18)
C60 C61 C62 N10 167.5(16)
C63 N10 C62 C57 -126.6(13)
Pd5 N10 C62 C57 4.5(14)
C63 N10 C62 C61 67.3(17)
Pd5 N10 C62 C61 -161.6(13)
C62 N10 C63 C64 88.9(16)
Pd5 N10 C63 C64 -35.1(17)
N10 C63 C64 C65 81(2)
N10 C63 C64 C69 -96(2)
C69 C64 C65 C66 2(3)
C63 C64 C65 C66 -174.1(19)
C64 C65 C66 C67 0(3)
C65 C66 C67 C68 -3(3)
C65 C66 C67 C70 179.1(16)
C66 C67 C68 C69 3(3)
C70 C67 C68 C69 -178.8(14)
C67 C68 C69 C64 -1(3)
C65 C64 C69 C68 -2(3)
C63 C64 C69 C68 174.7(17)
C71 N11 C70 C67 -176.0(9)
Pd6 N11 C70 C67 63.2(11)
C66 C67 C70 N11 80.8(17)
C68 C67 C70 N11 -97.0(17)
C70 N11 C71 C76 -110.1(11)
Pd6 N11 C71 C76 19.6(10)
C70 N11 C71 C72 64.4(11)
Pd6 N11 C71 C72 -166.0(6)
C76 C71 C72 C73 -4.9(12)
N11 C71 C72 C73 -179.9(8)
C71 C72 C73 C74 2.3(14)
C72 C73 C74 C75 1.3(16)
C73 C74 C75 C76 -1.9(16)
N11 C71 C76 C75 179.0(9)
C72 C71 C76 C75 4.4(13)
N11 C71 C76 N12 -4.1(12)
C72 C71 C76 N12 -178.7(7)
C74 C75 C76 C71 -1.2(15)
C74 C75 C76 N12 -177.9(9)
C77 N12 C76 C71 117.8(8)
Pd6 N12 C76 C71 -14.6(9)
C77 N12 C76 C75 -65.1(11)
Pd6 N12 C76 C75 162.5(7)
C76 N12 C77 C78 -59.3(11)
Pd6 N12 C77 C78 68.1(11)
N12 C77 C78 C79 87.5(11)
N12 C77 C78 C83 -92.2(12)
C83 C78 C79 C80 0.0(14)
C77 C78 C79 C80 -179.7(9)
C78 C79 C80 C81 -1.0(15)
C79 C80 C81 C82 0.2(14)
C79 C80 C81 C84 -179.5(8)
C80 C81 C82 C83 1.7(14)
C84 C81 C82 C83 -178.6(9)
C81 C82 C83 C78 -2.8(15)
C79 C78 C83 C82 1.9(14)
C77 C78 C83 C82 -178.3(9)
C43 N7 C84 C81 62.1(9)
Pd4 N7 C84 C81 -175.9(6)
C82 C81 C84 N7 -102.4(10)
C80 C81 C84 N7 77.2(10)
C90 C85 C86 C87 -1(2)
C92 C85 C86 C87 179.3(13)
C85 C86 C87 C88 0(2)
C86 C87 C88 C89 -1(2)
C86 C87 C88 O1G -179.3(16)
C91 O1G C88 C87 105(11)
C91 O1G C88 C89 -74(11)
C87 C88 C89 C90 1(2)
O1G C88 C89 C90 179.6(16)
C86 C85 C90 C89 1(2)
C92 C85 C90 C89 -179.0(13)
C88 C89 C90 C85 -1(2)
